data_4106112
loop_
_publ_author_name
'Anton Granzhan'
'Cl\'ement Schouwey'
'Thomas Riis-Johannessen'
'Rosario Scopelliti'
'Kay Severin'

_publ_section_title
;
 Connection of Metallamacrocycles via Dynamic Covalent Chemistry: A
 Versatile Method for the Synthesis of Molecular Cages
;
_journal_name_full 'Journal of the American Chemical Society'
_journal_page_first 7106
_journal_page_last 7115
_journal_paper_doi 10.1021/ja200580x
_journal_volume 133
_journal_year 2011
_chemical_formula_sum 'C224 H248 Cl60 N28 O24 Ru12'
_chemical_formula_weight 7056.34
_chemical_name_systematic
; 
 ? 
;
_space_group_IT_number 54
_symmetry_cell_setting orthorhombic
_symmetry_space_group_name_Hall '-P 2a 2ac'
_symmetry_space_group_name_H-M 'P c c a'
_atom_sites_solution_hydrogens geom
_atom_sites_solution_primary direct
_atom_sites_solution_secondary difmap
_audit_creation_method SHELXL-97
_cell_angle_alpha 90.00
_cell_angle_beta 90.00
_cell_angle_gamma 90.00
_cell_formula_units_Z 4
_cell_length_a 32.975(3)
_cell_length_b 43.449(9)
_cell_length_c 27.608(4)
_cell_measurement_reflns_used 241
_cell_measurement_temperature 100(2)
_cell_measurement_theta_max 22
_cell_measurement_theta_min 3
_cell_volume 39555(11)
_computing_cell_refinement 'Dirax/lsq (Duisenberg & Schreurs, 1989-2000)'
_computing_data_collection 'Collect (Bruker AXS BV, 1997-2004)'
_computing_data_reduction 'EvalCCD (Duisenberg & Schreurs, 1990-2000)'
_computing_molecular_graphics 'Bruker SHELXTL'
_computing_publication_material 'Bruker SHELXTL'
_computing_structure_refinement 'SHELXL-97 (Sheldrick, 1997)'
_computing_structure_solution 'SHELXS-97 (Sheldrick, 1990)'
_diffrn_ambient_temperature 100(2)
_diffrn_detector_area_resol_mean 8.2812
_diffrn_measured_fraction_theta_full 0.945
_diffrn_measured_fraction_theta_max 0.945
_diffrn_measurement_device_type 'Bruker APEX II CCD'
_diffrn_measurement_method '\w and \p scans'
_diffrn_radiation_monochromator graphite
_diffrn_radiation_source 'Enhance (Mo) X-ray Source'
_diffrn_radiation_type MoK\a
_diffrn_radiation_wavelength 0.71073
_diffrn_reflns_av_R_equivalents 0.0840
_diffrn_reflns_av_sigmaI/netI 0.0720
_diffrn_reflns_limit_h_max 31
_diffrn_reflns_limit_h_min -30
_diffrn_reflns_limit_k_max 41
_diffrn_reflns_limit_k_min -41
_diffrn_reflns_limit_l_max 26
_diffrn_reflns_limit_l_min -26
_diffrn_reflns_number 165876
_diffrn_reflns_theta_full 19.90
_diffrn_reflns_theta_max 19.90
_diffrn_reflns_theta_min 3.02
_exptl_absorpt_coefficient_mu 0.894
_exptl_absorpt_correction_T_max 0.7444
_exptl_absorpt_correction_T_min 0.4774
_exptl_absorpt_correction_type multi-scan
_exptl_absorpt_process_details 'SADABS 2008, Bruker AXS, 2008'
_exptl_crystal_colour orange
_exptl_crystal_density_diffrn 1.185
_exptl_crystal_description prism
_exptl_crystal_F_000 14112
_exptl_crystal_size_max 0.512
_exptl_crystal_size_mid 0.487
_exptl_crystal_size_min 0.321
_platon_squeeze_details
;
;
_refine_diff_density_max 1.313
_refine_diff_density_min -0.700
_refine_diff_density_rms 0.147
_refine_ls_extinction_method none
_refine_ls_goodness_of_fit_ref 2.233
_refine_ls_hydrogen_treatment constr
_refine_ls_matrix_type full
_refine_ls_number_parameters 1387
_refine_ls_number_reflns 17230
_refine_ls_number_restraints 2334
_refine_ls_restrained_S_all 2.142
_refine_ls_R_factor_all 0.1974
_refine_ls_R_factor_gt 0.1557
_refine_ls_shift/su_max 0.001
_refine_ls_shift/su_mean 0.000
_refine_ls_structure_factor_coef Fsqd
_refine_ls_weighting_details 'calc w=1/[\s^2^(Fo^2^)+(0.1000P)^2^+0.0000P] where P=(Fo^2^+2Fc^2^)/3'
_refine_ls_weighting_scheme calc
_refine_ls_wR_factor_gt 0.3628
_refine_ls_wR_factor_ref 0.3772
_reflns_number_gt 10008
_reflns_number_total 17230
_reflns_threshold_expression >2sigma(I)
_cod_data_source_file ja200580x_si_007.cif
_cod_data_source_block squeezed
_cod_original_cell_volume 39554(10)
_cod_database_code 4106112

loop_
_symmetry_equiv_pos_as_xyz
'x, y, z'
'-x+1/2, -y, z'
'-x, y, -z+1/2'
'x+1/2, -y, -z+1/2'
'-x, -y, -z'
'x-1/2, y, -z'
'x, -y, z-1/2'
'-x-1/2, y, z-1/2'

loop_
_atom_site_label
_atom_site_type_symbol
_atom_site_fract_x
_atom_site_fract_y
_atom_site_fract_z
_atom_site_U_iso_or_equiv
_atom_site_adp_type
_atom_site_occupancy
_atom_site_symmetry_multiplicity
_atom_site_calc_flag
_atom_site_refinement_flags
Ru1A Ru 0.60949(6) 0.88999(4) 0.42834(6) 0.0971(7) Uani 1 1 d D
C10A C 0.5954(4) 0.9251(3) 0.3737(4) 0.102(7) Uani 1 1 d DU
H10A H 0.5830 0.9447 0.3771 0.123 Uiso 1 1 calc R
C11A C 0.5718(4) 0.8990(3) 0.3657(3) 0.116(8) Uani 1 1 d DU
C12A C 0.5889(4) 0.8701(3) 0.3608(3) 0.103(7) Uani 1 1 d DU
H12A H 0.5723 0.8526 0.3554 0.123 Uiso 1 1 calc R
C13A C 0.6323(4) 0.8670(3) 0.3641(4) 0.079(6) Uani 1 1 d DU
C14A C 0.6550(4) 0.8930(3) 0.3720(5) 0.104(7) Uani 1 1 d DU
H14A H 0.6836 0.8910 0.3745 0.125 Uiso 1 1 calc R
C15A C 0.6382(4) 0.9223(3) 0.3767(5) 0.146(9) Uani 1 1 d DU
C16A C 0.6639(5) 0.9508(3) 0.3864(6) 0.133(9) Uani 1 1 d DU
H16A H 0.6847 0.9459 0.4105 0.200 Uiso 1 1 calc R
H16B H 0.6465 0.9674 0.3986 0.200 Uiso 1 1 calc R
H16C H 0.6769 0.9574 0.3562 0.200 Uiso 1 1 calc R
C17A C 0.5265(4) 0.9012(5) 0.3644(6) 0.140(9) Uani 1 1 d DU
H17A H 0.5171 0.8996 0.3308 0.211 Uiso 1 1 calc R
H17B H 0.5180 0.9211 0.3778 0.211 Uiso 1 1 calc R
H17C H 0.5147 0.8845 0.3836 0.211 Uiso 1 1 calc R
C18A C 0.6507(6) 0.8355(3) 0.3610(7) 0.147(9) Uani 1 1 d DU
H18A H 0.6638 0.8329 0.3293 0.221 Uiso 1 1 calc R
H18B H 0.6295 0.8199 0.3649 0.221 Uiso 1 1 calc R
H18C H 0.6710 0.8331 0.3866 0.221 Uiso 1 1 calc R
N40A N 0.6239(3) 0.9225(3) 0.5666(5) 0.121(7) Uani 1 1 d DU
C41A C 0.5955(5) 0.9233(3) 0.6033(5) 0.107(8) Uani 1 1 d DU
H41A H 0.6046 0.9305 0.6339 0.128 Uiso 1 1 calc R
C42A C 0.5563(5) 0.9149(3) 0.6004(5) 0.118(8) Uani 1 1 d DU
H42A H 0.5388 0.9158 0.6278 0.142 Uiso 1 1 calc R
C43A C 0.5422(4) 0.9048(4) 0.5547(5) 0.095(7) Uani 1 1 d DU
C44A C 0.5692(4) 0.9032(4) 0.5173(5) 0.111(8) Uani 1 1 d DU
C45A C 0.6107(4) 0.9125(4) 0.5237(5) 0.100(8) Uani 1 1 d DU
C46A C 0.5015(5) 0.8928(5) 0.5496(7) 0.128(9) Uani 1 1 d DU
H46A H 0.4950 0.8820 0.5208 0.154 Uiso 1 1 calc R
O47A O 0.5594(3) 0.8943(3) 0.4725(3) 0.118(5) Uani 1 1 d DU
O48A O 0.6359(3) 0.9113(3) 0.4873(4) 0.125(6) Uani 1 1 d DU
Ru2A Ru 0.73112(5) 0.82777(3) 0.51860(6) 0.0786(6) Uani 1 1 d D
C20A C 0.7735(3) 0.8031(3) 0.4716(5) 0.093(6) Uani 1 1 d DU
H20A H 0.7684 0.7891 0.4459 0.112 Uiso 1 1 calc R
C21A C 0.7772(3) 0.7924(3) 0.5190(5) 0.084(6) Uani 1 1 d DU
C22A C 0.7843(3) 0.8120(3) 0.5572(5) 0.104(7) Uani 1 1 d DU
H22A H 0.7868 0.8042 0.5893 0.125 Uiso 1 1 calc R
C23A C 0.7879(3) 0.8446(3) 0.5479(5) 0.099(7) Uani 1 1 d DU
C24A C 0.7849(4) 0.8542(3) 0.5010(5) 0.093(6) Uani 1 1 d DU
H24A H 0.7881 0.8756 0.4948 0.112 Uiso 1 1 calc R
C25A C 0.7775(4) 0.8350(4) 0.4619(5) 0.114(7) Uani 1 1 d DU
C26A C 0.7728(5) 0.8469(4) 0.4101(4) 0.113(8) Uani 1 1 d DU
H26A H 0.7786 0.8690 0.4092 0.170 Uiso 1 1 calc R
H26B H 0.7449 0.8433 0.3990 0.170 Uiso 1 1 calc R
H26C H 0.7917 0.8360 0.3888 0.170 Uiso 1 1 calc R
C27A C 0.7721(5) 0.7589(3) 0.5297(6) 0.106(7) Uani 1 1 d DU
H27A H 0.7976 0.7481 0.5232 0.159 Uiso 1 1 calc R
H27B H 0.7506 0.7504 0.5092 0.159 Uiso 1 1 calc R
H27C H 0.7647 0.7562 0.5639 0.159 Uiso 1 1 calc R
C28A C 0.7943(5) 0.8658(3) 0.5898(5) 0.088(6) Uani 1 1 d DU
H28A H 0.8123 0.8826 0.5801 0.133 Uiso 1 1 calc R
H28B H 0.8065 0.8544 0.6168 0.133 Uiso 1 1 calc R
H28C H 0.7681 0.8743 0.6001 0.133 Uiso 1 1 calc R
N50A N 0.6166(4) 0.8474(2) 0.4672(4) 0.100(6) Uani 1 1 d DU
C51A C 0.5822(5) 0.8293(4) 0.4712(4) 0.120(8) Uani 1 1 d DU
H51A H 0.5577 0.8380 0.4595 0.144 Uiso 1 1 calc R
C52A C 0.5796(4) 0.8008(3) 0.4896(5) 0.110(7) Uani 1 1 d DU
H52A H 0.5545 0.7901 0.4914 0.132 Uiso 1 1 calc R
C53A C 0.6161(4) 0.7874(3) 0.5063(6) 0.091(6) Uani 1 1 d DU
C54A C 0.6506(4) 0.8045(3) 0.5052(5) 0.057(5) Uani 1 1 d DU
C55A C 0.6509(4) 0.8345(3) 0.4829(6) 0.108(8) Uani 1 1 d DU
C56A C 0.6171(5) 0.7569(3) 0.5274(5) 0.059(5) Uani 1 1 d DU
H56A H 0.6400 0.7515 0.5465 0.071 Uiso 1 1 calc R
O57A O 0.6865(3) 0.79455(19) 0.5204(3) 0.063(3) Uani 1 1 d DU
O58A O 0.6851(3) 0.8492(2) 0.4800(4) 0.083(4) Uani 1 1 d DU
Ru3A Ru 0.68299(6) 0.93905(4) 0.58243(7) 0.1004(8) Uani 1 1 d D
C30A C 0.7357(4) 0.9666(3) 0.6037(5) 0.116(8) Uani 1 1 d DU
H30A H 0.7581 0.9615 0.6238 0.139 Uiso 1 1 calc R
C31A C 0.7008(5) 0.9791(2) 0.6239(5) 0.121(8) Uani 1 1 d DU
C32A C 0.6674(4) 0.9866(2) 0.5959(5) 0.111(8) Uani 1 1 d DU
H32A H 0.6437 0.9950 0.6103 0.133 Uiso 1 1 calc R
C33A C 0.6694(5) 0.9814(3) 0.5444(5) 0.106(7) Uani 1 1 d DU
C34A C 0.7042(5) 0.9692(3) 0.5256(5) 0.093(7) Uani 1 1 d DU
H34A H 0.7054 0.9658 0.4916 0.111 Uiso 1 1 calc R
C35A C 0.7378(4) 0.9614(3) 0.5529(6) 0.110(7) Uani 1 1 d DU
C36A C 0.7759(4) 0.9470(4) 0.5310(7) 0.141(9) Uani 1 1 d DU
H36A H 0.7725 0.9453 0.4958 0.211 Uiso 1 1 calc R
H36B H 0.7801 0.9266 0.5449 0.211 Uiso 1 1 calc R
H36C H 0.7993 0.9601 0.5381 0.211 Uiso 1 1 calc R
C37A C 0.6980(6) 0.9832(4) 0.6773(5) 0.165(10) Uani 1 1 d DU
H37A H 0.7085 1.0035 0.6862 0.247 Uiso 1 1 calc R
H37B H 0.7140 0.9672 0.6935 0.247 Uiso 1 1 calc R
H37C H 0.6696 0.9816 0.6875 0.247 Uiso 1 1 calc R
C38A C 0.6335(5) 0.9877(4) 0.5128(7) 0.153(10) Uani 1 1 d DU
H38A H 0.6361 1.0081 0.4983 0.230 Uiso 1 1 calc R
H38B H 0.6087 0.9869 0.5324 0.230 Uiso 1 1 calc R
H38C H 0.6320 0.9721 0.4872 0.230 Uiso 1 1 calc R
N60A N 0.7004(3) 0.8455(3) 0.5802(3) 0.079(5) Uani 1 1 d DU
C61A C 0.6908(4) 0.8240(3) 0.6152(5) 0.090(6) Uani 1 1 d DU
H61A H 0.6947 0.8029 0.6070 0.108 Uiso 1 1 calc R
C62A C 0.6766(4) 0.8300(3) 0.6600(5) 0.099(6) Uani 1 1 d DU
H62A H 0.6702 0.8141 0.6823 0.119 Uiso 1 1 calc R
C63A C 0.6716(5) 0.8615(3) 0.6720(5) 0.079(5) Uani 1 1 d DU
C64A C 0.6788(5) 0.8833(3) 0.6376(5) 0.084(6) Uani 1 1 d DU
C65A C 0.6938(5) 0.8749(3) 0.5906(5) 0.084(6) Uani 1 1 d DU
C66A C 0.6548(6) 0.8704(4) 0.7183(6) 0.128(9) Uani 1 1 d DU
H66A H 0.6410 0.8894 0.7228 0.153 Uiso 1 1 calc R
O67A O 0.6765(3) 0.9134(2) 0.6455(3) 0.092(4) Uani 1 1 d DU
O68A O 0.7051(3) 0.89647(19) 0.5605(3) 0.079(4) Uani 1 1 d DU
Ru1B Ru 0.23036(7) 0.68027(4) 0.57736(5) 0.1054(9) Uani 1 1 d D
C10B C 0.1818(3) 0.7010(3) 0.5344(5) 0.121(8) Uani 1 1 d DU
H10B H 0.1830 0.7134 0.5060 0.145 Uiso 1 1 calc R
C11B C 0.1831(3) 0.7148(3) 0.5799(5) 0.104(7) Uani 1 1 d DU
C12B C 0.1816(3) 0.6975(3) 0.6217(5) 0.113(7) Uani 1 1 d DU
H12B H 0.1828 0.7072 0.6525 0.136 Uiso 1 1 calc R
C13B C 0.1781(4) 0.6645(3) 0.6181(5) 0.123(7) Uani 1 1 d DU
C14B C 0.1773(5) 0.6516(3) 0.5728(5) 0.141(8) Uani 1 1 d DU
H14B H 0.1759 0.6299 0.5705 0.169 Uiso 1 1 calc R
C15B C 0.1784(4) 0.6685(3) 0.5302(5) 0.109(7) Uani 1 1 d DU
C16B C 0.1782(6) 0.6538(4) 0.4801(5) 0.128(8) Uani 1 1 d DU
H16D H 0.1893 0.6329 0.4822 0.193 Uiso 1 1 calc R
H16E H 0.1949 0.6661 0.4580 0.193 Uiso 1 1 calc R
H16F H 0.1503 0.6528 0.4679 0.193 Uiso 1 1 calc R
C17B C 0.1875(5) 0.7487(3) 0.5849(6) 0.116(8) Uani 1 1 d DU
H17D H 0.1672 0.7590 0.5646 0.174 Uiso 1 1 calc R
H17E H 0.2147 0.7549 0.5746 0.174 Uiso 1 1 calc R
H17F H 0.1833 0.7546 0.6188 0.174 Uiso 1 1 calc R
C18B C 0.1774(6) 0.6458(4) 0.6635(5) 0.139(9) Uani 1 1 d DU
H18D H 0.1697 0.6245 0.6558 0.208 Uiso 1 1 calc R
H18E H 0.1577 0.6545 0.6862 0.208 Uiso 1 1 calc R
H18F H 0.2044 0.6459 0.6784 0.208 Uiso 1 1 calc R
N40B N 0.3396(4) 0.6613(2) 0.5120(4) 0.093(6) Uani 1 1 d DU
C41B C 0.3738(5) 0.6797(3) 0.5110(4) 0.133(9) Uani 1 1 d DU
H41B H 0.3973 0.6710 0.4966 0.159 Uiso 1 1 calc R
C42B C 0.3775(4) 0.7085(3) 0.5283(4) 0.084(6) Uani 1 1 d DU
H42B H 0.4023 0.7195 0.5261 0.101 Uiso 1 1 calc R
C43B C 0.3427(4) 0.7214(3) 0.5500(6) 0.104(7) Uani 1 1 d DU
C44B C 0.3086(4) 0.7039(3) 0.5535(5) 0.067(6) Uani 1 1 d DU
C45B C 0.3068(4) 0.6737(3) 0.5322(5) 0.077(6) Uani 1 1 d DU
C46B C 0.3428(6) 0.7524(3) 0.5693(6) 0.091(7) Uani 1 1 d DU
H46B H 0.3219 0.7587 0.5906 0.109 Uiso 1 1 calc R
O47B O 0.2738(3) 0.71434(19) 0.5710(3) 0.073(4) Uani 1 1 d DU
O48B O 0.2729(3) 0.6583(2) 0.5343(4) 0.112(6) Uani 1 1 d DU
Ru2B Ru 0.28897(9) 0.57151(4) 0.63908(6) 0.1421(11) Uani 1 1 d D
C20B C 0.2436(4) 0.5424(3) 0.6748(5) 0.111(8) Uani 1 1 d DU
H20B H 0.2251 0.5471 0.7001 0.133 Uiso 1 1 calc R
C21B C 0.2824(5) 0.5319(2) 0.6857(4) 0.094(7) Uani 1 1 d DU
C22B C 0.3104(5) 0.5251(2) 0.6501(5) 0.138(8) Uani 1 1 d DU
H22B H 0.3368 0.5181 0.6584 0.165 Uiso 1 1 calc R
C23B C 0.2986(5) 0.5287(3) 0.6000(5) 0.139(9) Uani 1 1 d DU
C24B C 0.2604(5) 0.5393(4) 0.5907(5) 0.139(10) Uani 1 1 d DU
H24B H 0.2530 0.5421 0.5577 0.167 Uiso 1 1 calc R
C25B C 0.2319(4) 0.5461(4) 0.6256(6) 0.162(10) Uani 1 1 d DU
C26B C 0.1898(4) 0.5585(4) 0.6137(7) 0.141(9) Uani 1 1 d DU
H26D H 0.1911 0.5707 0.5838 0.212 Uiso 1 1 calc R
H26E H 0.1803 0.5716 0.6403 0.212 Uiso 1 1 calc R
H26F H 0.1710 0.5413 0.6093 0.212 Uiso 1 1 calc R
C27B C 0.2951(6) 0.5290(4) 0.7374(5) 0.137(9) Uani 1 1 d DU
H27D H 0.2868 0.5089 0.7500 0.206 Uiso 1 1 calc R
H27E H 0.2823 0.5453 0.7565 0.206 Uiso 1 1 calc R
H27F H 0.3247 0.5310 0.7396 0.206 Uiso 1 1 calc R
C28B C 0.3290(6) 0.5234(4) 0.5607(6) 0.176(11) Uani 1 1 d DU
H28D H 0.3252 0.5028 0.5472 0.264 Uiso 1 1 calc R
H28E H 0.3564 0.5252 0.5741 0.264 Uiso 1 1 calc R
H28F H 0.3253 0.5388 0.5352 0.264 Uiso 1 1 calc R
N50B N 0.2673(4) 0.6647(3) 0.6359(4) 0.103(6) Uani 1 1 d DU
C51B C 0.2839(4) 0.6869(3) 0.6658(5) 0.105(7) Uani 1 1 d DU
H51B H 0.2784 0.7077 0.6578 0.127 Uiso 1 1 calc R
C52B C 0.3069(4) 0.6818(3) 0.7050(5) 0.115(7) Uani 1 1 d DU
H52B H 0.3166 0.6983 0.7243 0.137 Uiso 1 1 calc R
C53B C 0.3161(6) 0.6509(3) 0.7165(5) 0.119(7) Uani 1 1 d DU
C54B C 0.2999(5) 0.6281(3) 0.6888(5) 0.116(7) Uani 1 1 d DU
C55B C 0.2756(5) 0.6356(3) 0.6472(5) 0.109(8) Uani 1 1 d DU
C56B C 0.3399(5) 0.6430(4) 0.7588(6) 0.103(7) Uani 1 1 d DU
H56B H 0.3531 0.6236 0.7602 0.124 Uiso 1 1 calc R
O57B O 0.3039(4) 0.5982(2) 0.6986(3) 0.105(5) Uani 1 1 d DU
O58B O 0.2618(4) 0.6133(2) 0.6204(4) 0.127(6) Uani 1 1 d DU
Ru3B Ru 0.34150(8) 0.62005(4) 0.47045(5) 0.1291(10) Uani 1 1 d D
C30B C 0.3439(5) 0.5849(3) 0.4142(4) 0.130(9) Uani 1 1 d DU
H30B H 0.3548 0.5646 0.4150 0.157 Uiso 1 1 calc R
C31B C 0.3687(5) 0.6095(4) 0.4015(3) 0.187(12) Uani 1 1 d DU
C32B C 0.3538(6) 0.6392(4) 0.4002(4) 0.174(11) Uani 1 1 d DU
H32B H 0.3711 0.6559 0.3920 0.208 Uiso 1 1 calc R
C33B C 0.3118(5) 0.6443(3) 0.4115(5) 0.142(9) Uani 1 1 d DU
C34B C 0.2883(5) 0.6196(4) 0.4244(6) 0.182(11) Uani 1 1 d DU
H34B H 0.2607 0.6233 0.4327 0.218 Uiso 1 1 calc R
C35B C 0.3026(5) 0.5897(4) 0.4260(6) 0.158(10) Uani 1 1 d DU
C36B C 0.2764(7) 0.5625(4) 0.4414(8) 0.222(15) Uani 1 1 d DU
H36D H 0.2614 0.5678 0.4709 0.333 Uiso 1 1 calc R
H36E H 0.2937 0.5446 0.4478 0.333 Uiso 1 1 calc R
H36F H 0.2572 0.5575 0.4155 0.333 Uiso 1 1 calc R
C37B C 0.4122(6) 0.6042(7) 0.3900(8) 0.30(2) Uani 1 1 d DU
H37D H 0.4184 0.6127 0.3579 0.443 Uiso 1 1 calc R
H37E H 0.4179 0.5821 0.3901 0.443 Uiso 1 1 calc R
H37F H 0.4292 0.6144 0.4144 0.443 Uiso 1 1 calc R
C38B C 0.2957(8) 0.6765(4) 0.4115(8) 0.261(17) Uani 1 1 d DU
H38D H 0.2673 0.6764 0.4010 0.391 Uiso 1 1 calc R
H38E H 0.3117 0.6892 0.3892 0.391 Uiso 1 1 calc R
H38F H 0.2975 0.6851 0.4442 0.391 Uiso 1 1 calc R
N60B N 0.3453(3) 0.5877(3) 0.6106(4) 0.147(9) Uani 1 1 d DU
C61B C 0.3781(5) 0.5886(3) 0.6416(5) 0.123(9) Uani 1 1 d DU
H61B H 0.3730 0.5822 0.6740 0.147 Uiso 1 1 calc R
C62B C 0.4163(5) 0.5973(3) 0.6321(5) 0.084(6) Uani 1 1 d DU
H62B H 0.4368 0.5973 0.6562 0.100 Uiso 1 1 calc R
C63B C 0.4242(5) 0.6066(4) 0.5837(5) 0.102(7) Uani 1 1 d DU
C64B C 0.3930(4) 0.6065(4) 0.5514(5) 0.110(8) Uani 1 1 d DU
C65B C 0.3530(4) 0.5973(4) 0.5656(5) 0.098(8) Uani 1 1 d DU
C66B C 0.4637(5) 0.6175(4) 0.5693(7) 0.091(7) Uani 1 1 d DU
H66B H 0.4662 0.6298 0.5409 0.110 Uiso 1 1 calc R
O67B O 0.3970(3) 0.6141(2) 0.5045(3) 0.119(5) Uani 1 1 d DU
O68B O 0.3241(4) 0.5975(3) 0.5335(3) 0.135(6) Uani 1 1 d DU
N1C N 0.5782(6) 0.6706(5) 0.6054(6) 0.091(5) Uani 1 1 d U
C11C C 0.5442(8) 0.6538(5) 0.6220(7) 0.109(7) Uani 1 1 d U
H11A H 0.5211 0.6679 0.6278 0.131 Uiso 1 1 calc R
H11B H 0.5508 0.6433 0.6528 0.131 Uiso 1 1 calc R
C12C C 0.5324(9) 0.6290(6) 0.5817(8) 0.136(9) Uani 1 1 d U
H12C H 0.5288 0.6397 0.5503 0.163 Uiso 1 1 calc R
H12D H 0.5551 0.6143 0.5780 0.163 Uiso 1 1 calc R
N13C N 0.4944(9) 0.6113(5) 0.5929(7) 0.144(9) Uani 1 1 d U
C21C C 0.5662(7) 0.6978(5) 0.5809(7) 0.095(7) Uani 1 1 d U
H21A H 0.5629 0.7147 0.6046 0.114 Uiso 1 1 calc R
H21B H 0.5397 0.6943 0.5650 0.114 Uiso 1 1 calc R
C22C C 0.5974(7) 0.7072(5) 0.5429(6) 0.097(7) Uani 1 1 d U
H22C H 0.6246 0.7074 0.5580 0.117 Uiso 1 1 calc R
H22D H 0.5976 0.6916 0.5168 0.117 Uiso 1 1 calc R
N23C N 0.5895(5) 0.7370(4) 0.5221(5) 0.075(5) Uani 1 1 d U
C31C C 0.6015(7) 0.6798(4) 0.6488(7) 0.096(7) Uani 1 1 d U
H31A H 0.5827 0.6850 0.6755 0.115 Uiso 1 1 calc R
H31B H 0.6182 0.6981 0.6415 0.115 Uiso 1 1 calc R
C32C C 0.6283(6) 0.6535(5) 0.6635(6) 0.098(7) Uani 1 1 d U
H32C H 0.6445 0.6467 0.6353 0.118 Uiso 1 1 calc R
H32D H 0.6113 0.6360 0.6742 0.118 Uiso 1 1 calc R
N33C N 0.6563(6) 0.6627(3) 0.7040(6) 0.102(6) Uani 1 1 d U
N1D N 0.4000(5) 0.8416(4) 0.6302(7) 0.096(5) Uani 1 1 d U
C11D C 0.4366(7) 0.8589(5) 0.6291(7) 0.100(7) Uani 1 1 d U
H11C H 0.4602 0.8451 0.6254 0.120 Uiso 1 1 calc R
H11D H 0.4399 0.8707 0.6597 0.120 Uiso 1 1 calc R
C12D C 0.4339(7) 0.8822(5) 0.5837(7) 0.108(7) Uani 1 1 d U
H12E H 0.4277 0.8710 0.5534 0.130 Uiso 1 1 calc R
H12F H 0.4128 0.8981 0.5891 0.130 Uiso 1 1 calc R
N13D N 0.4739(7) 0.8960(4) 0.5817(6) 0.104(6) Uani 1 1 d U
C21D C 0.4041(8) 0.8135(5) 0.6017(8) 0.118(8) Uani 1 1 d U
H21C H 0.4155 0.7969 0.6221 0.142 Uiso 1 1 calc R
H21D H 0.4230 0.8172 0.5744 0.142 Uiso 1 1 calc R
C22D C 0.3626(8) 0.8033(5) 0.5817(7) 0.110(7) Uani 1 1 d U
H22E H 0.3520 0.8184 0.5580 0.132 Uiso 1 1 calc R
H22F H 0.3426 0.8007 0.6081 0.132 Uiso 1 1 calc R
N23D N 0.3724(6) 0.7722(4) 0.5571(6) 0.102(6) Uani 1 1 d U
C31D C 0.3848(6) 0.8339(5) 0.6806(7) 0.090(6) Uani 1 1 d U
H31C H 0.4080 0.8325 0.7033 0.108 Uiso 1 1 calc R
H31D H 0.3707 0.8138 0.6802 0.108 Uiso 1 1 calc R
C32D C 0.3530(6) 0.8615(4) 0.6984(7) 0.092(6) Uani 1 1 d U
H32E H 0.3667 0.8818 0.6990 0.110 Uiso 1 1 calc R
H32F H 0.3292 0.8627 0.6766 0.110 Uiso 1 1 calc R
N33D N 0.3405(6) 0.8519(4) 0.7485(7) 0.110(6) Uani 1 1 d U
C1E C 0.6884(4) 0.9112(4) 0.2065(4) 0.116(8) Uani 1 1 d DU
H1E H 0.6786 0.8895 0.2089 0.139 Uiso 1 1 calc R
Cl1E Cl 0.6806(3) 0.9294(3) 0.2610(3) 0.273(6) Uani 1 1 d D
Cl2E Cl 0.6615(2) 0.92999(17) 0.1605(3) 0.174(3) Uani 1 1 d D
Cl3E Cl 0.7396(2) 0.91109(14) 0.1923(2) 0.147(3) Uani 1 1 d D
C1F C 0.9258(5) 0.9172(3) 0.5466(5) 0.140(10) Uani 1 1 d DU
H1F H 0.9467 0.9215 0.5212 0.168 Uiso 1 1 calc R
Cl1F Cl 0.9299(4) 0.9430(3) 0.5938(4) 0.276(6) Uani 1 1 d D
Cl2F Cl 0.8768(3) 0.9191(2) 0.5220(3) 0.216(4) Uani 1 1 d D
Cl3F Cl 0.9307(4) 0.8798(3) 0.5687(5) 0.299(6) Uani 1 1 d D
C1G C 0.7867(4) 0.9357(3) 0.3926(5) 0.114(8) Uani 1 1 d DU
H1G H 0.7649 0.9273 0.4142 0.137 Uiso 1 1 calc R
Cl1G Cl 0.7894(3) 0.97443(18) 0.4018(4) 0.235(5) Uani 1 1 d D
Cl2G Cl 0.8319(2) 0.91724(18) 0.4075(3) 0.167(3) Uani 1 1 d D
Cl3G Cl 0.7742(3) 0.92666(19) 0.3333(3) 0.206(4) Uani 1 1 d D
C1I C 0.7539(5) 0.1787(3) 0.7602(4) 0.101(7) Uani 1 1 d DU
H1I H 0.7817 0.1760 0.7465 0.121 Uiso 1 1 calc R
Cl1I Cl 0.7395(3) 0.14510(16) 0.7881(2) 0.168(3) Uani 1 1 d D
Cl2I Cl 0.7549(2) 0.20900(15) 0.8022(2) 0.160(3) Uani 1 1 d D
Cl3I Cl 0.7205(3) 0.18729(19) 0.7131(3) 0.183(3) Uani 1 1 d D
C1N C 0.4691(4) 0.0315(4) 0.0895(5) 0.137(9) Uani 1 1 d DU
H1N H 0.4789 0.0519 0.1015 0.164 Uiso 1 1 calc R
Cl1N Cl 0.4184(3) 0.02806(18) 0.1011(3) 0.187(3) Uani 1 1 d D
Cl2N Cl 0.4960(4) 0.0020(3) 0.1181(5) 0.341(8) Uani 1 1 d D
Cl3N Cl 0.4789(4) 0.0283(3) 0.0276(4) 0.314(7) Uani 1 1 d D

loop_
_atom_site_aniso_label
_atom_site_aniso_U_11
_atom_site_aniso_U_22
_atom_site_aniso_U_33
_atom_site_aniso_U_23
_atom_site_aniso_U_13
_atom_site_aniso_U_12
Ru1A 0.0956(17) 0.1096(15) 0.0860(13) 0.0256(10) -0.0016(11) 0.0202(12)
C10A 0.113(18) 0.108(15) 0.087(13) 0.025(12) 0.023(14) 0.008(15)
C11A 0.127(19) 0.117(16) 0.103(14) 0.074(14) -0.017(15) -0.001(16)
C12A 0.108(17) 0.104(15) 0.096(13) 0.018(12) 0.018(14) -0.026(15)
C13A 0.086(16) 0.093(13) 0.058(11) 0.002(11) 0.007(12) 0.015(14)
C14A 0.111(18) 0.099(15) 0.103(14) -0.003(14) -0.004(13) 0.007(14)
C15A 0.18(2) 0.126(17) 0.134(17) 0.013(16) -0.019(18) -0.033(19)
C16A 0.17(2) 0.139(19) 0.094(15) 0.043(15) 0.020(15) 0.004(17)
C17A 0.15(2) 0.16(2) 0.114(17) 0.048(15) -0.014(17) 0.001(19)
C18A 0.16(2) 0.14(2) 0.14(2) 0.006(17) 0.009(17) 0.012(18)
N40A 0.156(19) 0.067(11) 0.141(16) 0.034(12) 0.088(15) 0.027(12)
C41A 0.16(2) 0.063(12) 0.098(15) 0.003(12) -0.013(17) -0.016(15)
C42A 0.12(2) 0.108(16) 0.123(17) 0.013(14) 0.008(17) 0.026(15)
C43A 0.094(17) 0.092(13) 0.100(14) 0.037(13) 0.011(14) 0.014(13)
C44A 0.109(19) 0.109(15) 0.115(17) 0.020(15) 0.000(17) 0.022(15)
C45A 0.12(2) 0.108(16) 0.076(14) -0.002(14) -0.010(17) 0.014(16)
C46A 0.17(2) 0.138(18) 0.075(14) 0.031(14) 0.046(17) -0.048(18)
O47A 0.124(13) 0.124(11) 0.105(11) 0.039(9) -0.032(10) 0.013(10)
O48A 0.128(14) 0.137(12) 0.110(11) 0.042(10) -0.028(10) 0.030(11)
Ru2A 0.0818(15) 0.0660(11) 0.0880(12) -0.0067(9) -0.0089(10) 0.0020(10)
C20A 0.079(14) 0.108(15) 0.093(14) -0.039(13) 0.005(12) 0.020(13)
C21A 0.075(14) 0.094(14) 0.083(13) -0.027(12) -0.008(12) 0.000(12)
C22A 0.084(15) 0.103(15) 0.125(16) -0.030(13) 0.034(13) -0.028(13)
C23A 0.115(16) 0.057(12) 0.124(16) -0.013(13) -0.042(14) -0.014(12)
C24A 0.091(15) 0.058(12) 0.130(16) 0.003(12) -0.035(14) 0.000(11)
C25A 0.092(16) 0.105(15) 0.145(18) -0.003(15) -0.021(14) -0.015(14)
C26A 0.16(2) 0.093(15) 0.091(15) 0.008(12) 0.003(14) -0.022(14)
C27A 0.121(19) 0.090(14) 0.107(15) -0.001(13) -0.015(13) 0.020(13)
C28A 0.083(16) 0.080(13) 0.102(14) 0.010(12) -0.024(12) -0.011(12)
N50A 0.088(15) 0.137(15) 0.075(12) -0.003(10) -0.008(11) 0.009(13)
C51A 0.104(19) 0.16(2) 0.101(16) 0.005(15) 0.007(15) 0.000(17)
C52A 0.120(18) 0.121(17) 0.090(15) -0.004(13) -0.004(14) -0.032(16)
C53A 0.114(17) 0.085(14) 0.075(12) -0.011(11) 0.002(13) 0.001(13)
C54A 0.058(14) 0.060(11) 0.053(11) -0.004(9) -0.017(11) 0.005(11)
C55A 0.13(2) 0.14(2) 0.047(12) 0.004(13) -0.010(15) 0.004(19)
C56A 0.060(9) 0.063(8) 0.053(8) 0.001(7) -0.017(7) 0.020(7)
O57A 0.028(8) 0.092(8) 0.070(8) -0.001(6) -0.002(6) -0.005(7)
O58A 0.057(10) 0.089(9) 0.103(10) 0.006(7) -0.013(8) 0.003(7)
Ru3A 0.1076(18) 0.0626(11) 0.1310(16) -0.0040(10) 0.0096(13) 0.0114(11)
C30A 0.105(18) 0.102(15) 0.141(17) -0.025(14) 0.029(15) 0.023(13)
C31A 0.15(2) 0.111(16) 0.104(16) -0.039(14) 0.015(16) -0.014(16)
C32A 0.078(16) 0.100(14) 0.156(19) 0.007(15) 0.037(15) 0.003(13)
C33A 0.094(17) 0.092(14) 0.133(17) 0.039(14) -0.011(16) -0.003(13)
C34A 0.105(18) 0.055(12) 0.117(16) 0.016(11) 0.041(14) -0.001(12)
C35A 0.114(19) 0.081(13) 0.134(17) -0.006(14) 0.016(16) 0.016(13)
C36A 0.16(2) 0.090(15) 0.17(2) -0.021(15) 0.027(18) -0.010(16)
C37A 0.17(2) 0.132(19) 0.19(2) -0.020(19) 0.00(2) 0.001(18)
C38A 0.15(2) 0.113(17) 0.19(2) 0.043(16) -0.088(19) -0.004(16)
N60A 0.112(14) 0.067(10) 0.058(10) 0.020(9) 0.006(9) -0.011(10)
C61A 0.106(16) 0.107(15) 0.057(12) -0.050(12) -0.024(12) 0.029(13)
C62A 0.159(18) 0.078(13) 0.061(12) -0.004(10) 0.001(13) 0.040(13)
C63A 0.128(15) 0.060(11) 0.050(11) -0.011(10) 0.001(11) 0.021(11)
C64A 0.101(16) 0.053(12) 0.099(15) -0.013(12) -0.019(13) 0.015(12)
C65A 0.098(17) 0.055(13) 0.100(16) 0.000(13) -0.006(13) 0.017(12)
C66A 0.19(2) 0.077(15) 0.115(18) -0.005(14) -0.026(18) 0.000(15)
O67A 0.078(10) 0.111(10) 0.089(9) -0.023(8) 0.006(7) 0.022(8)
O68A 0.103(11) 0.074(8) 0.062(8) 0.006(7) -0.010(7) 0.026(8)
Ru1B 0.188(2) 0.0913(13) 0.0368(9) 0.0041(9) -0.0154(11) -0.0528(14)
C10B 0.144(18) 0.144(17) 0.076(13) -0.008(14) 0.045(13) -0.028(15)
C11B 0.138(17) 0.102(15) 0.072(13) 0.009(12) 0.030(13) 0.006(14)
C12B 0.140(17) 0.140(17) 0.060(12) -0.013(13) -0.007(13) -0.043(15)
C13B 0.181(19) 0.091(14) 0.096(15) -0.019(13) -0.011(15) -0.061(14)
C14B 0.18(2) 0.155(19) 0.088(15) -0.016(15) -0.001(16) -0.049(17)
C15B 0.154(18) 0.098(14) 0.074(13) 0.000(12) -0.005(13) -0.040(14)
C16B 0.19(2) 0.116(16) 0.075(14) -0.016(13) -0.003(15) -0.020(16)
C17B 0.16(2) 0.111(17) 0.078(13) 0.007(13) 0.039(14) -0.002(15)
C18B 0.18(2) 0.16(2) 0.079(14) 0.036(15) -0.003(15) -0.029(17)
N40B 0.164(19) 0.072(11) 0.044(10) -0.013(8) -0.016(11) -0.031(12)
C41B 0.20(2) 0.131(19) 0.063(13) 0.014(14) 0.018(15) -0.001(19)
C42B 0.139(18) 0.046(11) 0.067(12) -0.026(9) 0.019(12) -0.021(12)
C43B 0.161(19) 0.080(14) 0.071(12) -0.009(11) -0.004(14) -0.004(14)
C44B 0.094(17) 0.050(12) 0.056(11) 0.007(10) 0.018(12) -0.002(11)
C45B 0.116(19) 0.081(15) 0.033(11) 0.018(11) 0.010(12) 0.011(14)
C46B 0.14(2) 0.065(13) 0.066(12) 0.012(11) -0.003(13) -0.006(13)
O47B 0.100(11) 0.072(8) 0.049(7) 0.005(6) -0.014(7) 0.003(8)
O48B 0.148(15) 0.069(9) 0.119(11) 0.023(8) -0.028(10) -0.050(9)
Ru2B 0.306(3) 0.0721(13) 0.0484(11) 0.0042(9) -0.0268(14) -0.0706(16)
C20B 0.16(2) 0.101(14) 0.071(13) 0.023(12) -0.001(15) -0.026(15)
C21B 0.16(2) 0.059(12) 0.065(13) 0.002(10) -0.019(14) -0.052(13)
C22B 0.25(2) 0.088(14) 0.071(13) -0.025(12) 0.001(16) -0.060(15)
C23B 0.22(2) 0.065(13) 0.130(17) -0.040(14) -0.063(18) -0.049(16)
C24B 0.21(2) 0.082(15) 0.127(18) -0.001(14) -0.052(18) -0.047(17)
C25B 0.22(2) 0.128(18) 0.135(19) -0.001(17) -0.02(2) -0.036(19)
C26B 0.16(2) 0.114(18) 0.15(2) -0.026(15) -0.009(18) -0.009(17)
C27B 0.19(2) 0.135(18) 0.090(16) 0.002(14) 0.002(16) -0.011(17)
C28B 0.33(3) 0.071(15) 0.129(19) -0.025(15) 0.00(2) 0.006(19)
N50B 0.166(18) 0.083(12) 0.060(10) 0.009(9) -0.032(10) -0.026(12)
C51B 0.16(2) 0.071(13) 0.088(14) -0.006(12) -0.046(14) 0.006(13)
C52B 0.171(19) 0.071(13) 0.102(15) -0.002(12) -0.044(14) -0.062(14)
C53B 0.170(18) 0.112(15) 0.076(13) -0.024(13) -0.040(13) -0.033(15)
C54B 0.20(2) 0.076(14) 0.068(13) 0.006(12) -0.007(14) -0.064(14)
C55B 0.20(2) 0.066(13) 0.058(13) 0.018(12) -0.015(14) -0.020(15)
C56B 0.135(19) 0.082(14) 0.092(15) 0.003(13) -0.030(14) -0.028(13)
O57B 0.207(15) 0.061(8) 0.046(7) -0.004(6) -0.010(8) -0.051(9)
O58B 0.232(18) 0.092(10) 0.059(8) -0.003(8) -0.002(10) -0.041(11)
Ru3B 0.266(3) 0.0838(13) 0.0378(10) -0.0117(9) -0.0133(13) -0.0373(15)
C30B 0.21(2) 0.118(16) 0.065(13) -0.019(12) -0.044(16) -0.047(17)
C31B 0.26(3) 0.23(2) 0.071(14) -0.027(19) -0.024(18) -0.03(2)
C32B 0.24(3) 0.22(2) 0.061(14) 0.002(17) 0.001(18) -0.01(2)
C33B 0.25(2) 0.117(17) 0.063(13) -0.018(13) -0.036(17) -0.013(19)
C34B 0.26(2) 0.14(2) 0.141(19) -0.050(19) -0.011(18) -0.01(2)
C35B 0.23(2) 0.122(17) 0.118(17) -0.029(16) -0.057(19) -0.03(2)
C36B 0.31(3) 0.15(2) 0.21(3) 0.09(2) -0.03(2) -0.06(2)
C37B 0.29(4) 0.34(4) 0.26(3) -0.05(3) 0.02(3) 0.06(3)
C38B 0.39(4) 0.21(3) 0.18(3) -0.05(2) -0.09(3) -0.02(3)
N60B 0.23(2) 0.121(15) 0.088(14) -0.053(13) -0.083(16) 0.021(15)
C61B 0.21(3) 0.065(13) 0.092(15) 0.024(11) 0.008(18) -0.050(16)
C62B 0.157(19) 0.027(10) 0.066(12) -0.012(9) 0.005(13) -0.012(11)
C63B 0.18(2) 0.058(11) 0.067(13) -0.008(11) 0.001(14) -0.012(14)
C64B 0.20(2) 0.072(13) 0.059(14) -0.011(12) 0.008(15) -0.016(15)
C65B 0.18(2) 0.091(14) 0.020(11) -0.003(11) 0.001(14) -0.013(15)
C66B 0.12(2) 0.063(13) 0.087(15) -0.002(11) -0.013(15) -0.022(14)
O67B 0.212(17) 0.072(9) 0.072(9) -0.004(7) 0.031(11) -0.018(9)
O68B 0.267(19) 0.082(9) 0.055(9) 0.002(7) -0.028(10) -0.034(11)
N1C 0.090(15) 0.128(15) 0.055(11) 0.020(10) -0.005(11) -0.023(12)
C11C 0.15(2) 0.114(16) 0.068(13) -0.014(13) -0.023(15) 0.039(16)
C12C 0.18(2) 0.137(19) 0.091(16) 0.025(15) -0.031(17) 0.007(19)
N13C 0.20(2) 0.126(16) 0.106(15) 0.045(13) -0.032(16) -0.033(17)
C21C 0.127(19) 0.090(14) 0.068(13) 0.009(12) -0.016(13) 0.002(14)
C22C 0.131(19) 0.111(16) 0.049(12) -0.016(12) -0.010(12) -0.019(14)
N23C 0.080(13) 0.072(10) 0.075(10) 0.012(9) -0.014(9) -0.012(10)
C31C 0.106(18) 0.095(15) 0.088(15) 0.032(12) 0.000(13) -0.015(13)
C32C 0.140(18) 0.108(15) 0.047(11) -0.003(11) -0.047(13) 0.020(14)
N33C 0.169(18) 0.067(10) 0.072(11) 0.004(9) -0.007(12) 0.012(11)
N1D 0.078(14) 0.088(12) 0.122(15) 0.000(11) 0.004(12) -0.025(11)
C11D 0.099(18) 0.126(17) 0.075(13) -0.016(13) 0.009(13) 0.005(15)
C12D 0.099(18) 0.136(18) 0.090(15) -0.005(13) 0.017(14) 0.011(16)
N13D 0.112(17) 0.091(12) 0.109(14) 0.021(11) -0.003(13) -0.025(12)
C21D 0.15(2) 0.093(15) 0.113(16) -0.022(14) 0.032(16) -0.040(15)
C22D 0.15(2) 0.086(14) 0.096(15) 0.001(12) 0.022(15) -0.014(15)
N23D 0.121(16) 0.081(12) 0.106(13) -0.007(11) 0.014(12) 0.011(11)
C31D 0.090(16) 0.109(15) 0.071(13) 0.006(12) -0.018(12) -0.014(13)
C32D 0.104(17) 0.085(13) 0.087(14) -0.016(12) 0.032(13) -0.050(13)
N33D 0.129(16) 0.106(14) 0.096(14) 0.024(11) -0.007(12) -0.018(12)
C1E 0.091(19) 0.145(19) 0.112(17) 0.034(15) 0.048(15) -0.002(15)
Cl1E 0.319(14) 0.344(15) 0.156(8) -0.009(9) 0.017(9) 0.102(12)
Cl2E 0.232(9) 0.143(6) 0.147(6) 0.004(5) 0.007(6) 0.009(6)
Cl3E 0.178(8) 0.115(5) 0.147(6) -0.009(4) 0.033(5) 0.010(5)
C1F 0.16(2) 0.18(2) 0.081(15) -0.050(16) -0.030(16) 0.077(19)
Cl1F 0.271(13) 0.289(13) 0.267(12) -0.018(10) -0.024(10) 0.075(11)
Cl2F 0.206(10) 0.202(9) 0.240(10) 0.009(7) -0.016(8) 0.012(8)
Cl3F 0.322(16) 0.271(14) 0.304(15) 0.047(11) -0.031(12) 0.030(12)
C1G 0.085(18) 0.121(18) 0.135(19) 0.035(15) -0.060(15) 0.010(14)
Cl1G 0.310(13) 0.129(7) 0.265(11) 0.009(7) 0.025(10) -0.005(7)
Cl2G 0.151(7) 0.184(7) 0.166(7) 0.016(6) -0.007(5) -0.017(6)
Cl3G 0.260(11) 0.179(8) 0.179(8) 0.032(6) -0.018(7) -0.021(7)
C1I 0.116(18) 0.118(17) 0.070(13) -0.020(13) 0.023(13) 0.029(15)
Cl1I 0.231(9) 0.139(6) 0.135(6) -0.026(5) -0.013(6) 0.014(6)
Cl2I 0.220(8) 0.135(5) 0.125(5) -0.009(5) 0.006(5) 0.022(6)
Cl3I 0.195(8) 0.200(8) 0.154(7) -0.006(6) -0.012(6) 0.027(7)
C1N 0.077(19) 0.16(2) 0.18(2) -0.016(18) 0.004(17) 0.021(17)
Cl1N 0.201(9) 0.154(7) 0.206(8) 0.029(6) -0.014(7) -0.006(6)
Cl2N 0.397(19) 0.216(11) 0.410(19) 0.111(12) -0.061(15) 0.090(12)
Cl3N 0.47(2) 0.242(11) 0.233(12) -0.083(9) 0.041(12) -0.032(13)

loop_
_atom_type_symbol
_atom_type_description
_atom_type_scat_dispersion_real
_atom_type_scat_dispersion_imag
_atom_type_scat_source
C C 0.0033 0.0016 'International Tables Vol C Tables 4.2.6.8 and 6.1.1.4'
H H 0.0000 0.0000 'International Tables Vol C Tables 4.2.6.8 and 6.1.1.4'
N N 0.0061 0.0033 'International Tables Vol C Tables 4.2.6.8 and 6.1.1.4'
O O 0.0106 0.0060 'International Tables Vol C Tables 4.2.6.8 and 6.1.1.4'
Cl Cl 0.1484 0.1585 'International Tables Vol C Tables 4.2.6.8 and 6.1.1.4'
Ru Ru -1.2594 0.8363 'International Tables Vol C Tables 4.2.6.8 and 6.1.1.4'

loop_
_geom_angle_atom_site_label_1
_geom_angle_atom_site_label_2
_geom_angle_atom_site_label_3
_geom_angle
_geom_angle_site_symmetry_1
O47A Ru1A O48A 80.2(4) .
O47A Ru1A N50A 82.6(5) .
O48A Ru1A N50A 87.0(5) .
O47A Ru1A C11A 89.8(4) .
O48A Ru1A C11A 142.2(5) .
N50A Ru1A C11A 128.0(5) .
O47A Ru1A C13A 143.5(5) .
O48A Ru1A C13A 134.8(5) .
N50A Ru1A C13A 88.4(5) .
C11A Ru1A C13A 68.3(4) .
O47A Ru1A C15A 131.8(5) .
O48A Ru1A C15A 92.5(5) .
N50A Ru1A C15A 145.0(6) .
C11A Ru1A C15A 67.4(4) .
C13A Ru1A C15A 67.5(4) .
C11A C10A C15A 119.6(10) .
C12A C11A C10A 121.7(9) .
C12A C11A C17A 117.6(11) .
C10A C11A C17A 120.6(11) .
C12A C11A Ru1A 71.3(5) .
C10A C11A Ru1A 72.5(5) .
C17A C11A Ru1A 127.2(7) .
C11A C12A C13A 119.0(10) .
C14A C13A C12A 118.2(9) .
C14A C13A C18A 122.8(11) .
C12A C13A C18A 119.0(11) .
C14A C13A Ru1A 71.3(6) .
C12A C13A Ru1A 70.3(5) .
C18A C13A Ru1A 127.5(9) .
C13A C14A C15A 123.5(10) .
C14A C15A C10A 118.0(10) .
C14A C15A C16A 122.6(12) .
C10A C15A C16A 119.4(11) .
C14A C15A Ru1A 69.5(6) .
C10A C15A Ru1A 70.6(5) .
C16A C15A Ru1A 129.7(9) .
C45A N40A C41A 115.9(9) .
C45A N40A Ru3A 126.3(8) .
C41A N40A Ru3A 117.7(9) .
C42A C41A N40A 127.1(11) .
C41A C42A C43A 116.8(11) .
C44A C43A C42A 118.6(10) .
C44A C43A C46A 120.8(11) .
C42A C43A C46A 120.2(11) .
O47A C44A C43A 124.0(10) .
O47A C44A C45A 115.2(9) .
C43A C44A C45A 120.7(10) .
O48A C45A N40A 119.2(10) .
O48A C45A C44A 119.9(10) .
N40A C45A C44A 120.8(10) .
N13D C46A C43A 123.7(17) .
C44A O47A Ru1A 112.4(7) .
C45A O48A Ru1A 110.9(7) .
O57A Ru2A O58A 78.8(4) .
O57A Ru2A N60A 83.9(4) .
O58A Ru2A N60A 84.2(5) .
O57A Ru2A C21A 90.2(4) .
O58A Ru2A C21A 146.7(5) .
N60A Ru2A C21A 126.1(5) .
O57A Ru2A C23A 147.5(5) .
O58A Ru2A C23A 132.3(5) .
N60A Ru2A C23A 89.5(5) .
C21A Ru2A C23A 68.3(4) .
O57A Ru2A C25A 127.6(5) .
O58A Ru2A C25A 94.4(5) .
N60A Ru2A C25A 147.7(5) .
C21A Ru2A C25A 67.6(4) .
C23A Ru2A C25A 67.6(4) .
C21A C20A C25A 119.8(10) .
C22A C21A C20A 121.8(10) .
C22A C21A C27A 118.0(11) .
C20A C21A C27A 120.1(11) .
C22A C21A Ru2A 71.5(5) .
C20A C21A Ru2A 72.3(5) .
C27A C21A Ru2A 127.8(7) .
C21A C22A C23A 119.0(10) .
C24A C23A C22A 117.7(10) .
C24A C23A C28A 123.7(11) .
C22A C23A C28A 118.6(11) .
C24A C23A Ru2A 71.7(7) .
C22A C23A Ru2A 70.5(6) .
C28A C23A Ru2A 128.2(9) .
C23A C24A C25A 124.7(11) .
C24A C25A C20A 117.1(10) .
C24A C25A C26A 123.1(12) .
C20A C25A C26A 119.9(12) .
C24A C25A Ru2A 69.8(7) .
C20A C25A Ru2A 70.2(6) .
C26A C25A Ru2A 129.8(9) .
C55A N50A C51A 115.5(9) .
C55A N50A Ru1A 127.9(9) .
C51A N50A Ru1A 116.1(9) .
C52A C51A N50A 127.4(11) .
C51A C52A C53A 116.5(11) .
C54A C53A C52A 118.8(10) .
C54A C53A C56A 119.4(11) .
C52A C53A C56A 121.7(11) .
O57A C54A C53A 124.0(10) .
O57A C54A C55A 115.1(10) .
C53A C54A C55A 120.6(10) .
O58A C55A N50A 120.6(11) .
O58A C55A C54A 118.6(10) .
N50A C55A C54A 120.8(10) .
N23C C56A C53A 124.2(14) .
C54A O57A Ru2A 113.5(7) .
C55A O58A Ru2A 112.4(7) .
O67A Ru3A O68A 78.6(3) .
O67A Ru3A N40A 84.0(5) .
O68A Ru3A N40A 87.8(5) .
O67A Ru3A C31A 90.9(5) .
O68A Ru3A C31A 140.7(6) .
N40A Ru3A C31A 129.1(6) .
O67A Ru3A C33A 147.2(5) .
O68A Ru3A C33A 133.5(5) .
N40A Ru3A C33A 89.9(5) .
C31A Ru3A C33A 68.2(4) .
O67A Ru3A C35A 129.0(6) .
O68A Ru3A C35A 89.8(5) .
N40A Ru3A C35A 145.6(6) .
C31A Ru3A C35A 67.6(4) .
C33A Ru3A C35A 67.5(4) .
C31A C30A C35A 119.8(11) .
C32A C31A C30A 121.9(11) .
C32A C31A C37A 118.3(12) .
C30A C31A C37A 119.7(12) .
C32A C31A Ru3A 71.3(5) .
C30A C31A Ru3A 72.5(5) .
C37A C31A Ru3A 127.2(8) .
C31A C32A C33A 118.4(11) .
C34A C33A C32A 118.4(11) .
C34A C33A C38A 120.9(12) .
C32A C33A C38A 120.6(12) .
C34A C33A Ru3A 71.4(6) .
C32A C33A Ru3A 70.4(6) .
C38A C33A Ru3A 126.9(9) .
C33A C34A C35A 124.0(11) .
C34A C35A C30A 117.4(11) .
C34A C35A C36A 122.8(12) .
C30A C35A C36A 119.8(12) .
C34A C35A Ru3A 69.7(7) .
C30A C35A Ru3A 70.5(6) .
C36A C35A Ru3A 129.8(9) .
C65A N60A C61A 117.5(8) .
C65A N60A Ru2A 126.9(8) .
C61A N60A Ru2A 115.1(8) .
C62A C61A N60A 126.1(10) .
C61A C62A C63A 116.3(10) .
C64A C63A C62A 119.2(10) .
C64A C63A C66A 119.9(11) .
C62A C63A C66A 120.6(11) .
O67A C64A C63A 124.0(10) .
O67A C64A C65A 114.7(10) .
C63A C64A C65A 121.0(10) .
O68A C65A N60A 120.5(10) .
O68A C65A C64A 119.3(10) .
N60A C65A C64A 119.8(10) .
N33D C66A C63A 115.8(17) 3_656
C64A O67A Ru3A 112.6(7) .
C65A O68A Ru3A 110.8(7) .
O47B Ru1B O48B 79.1(4) .
O47B Ru1B N50B 84.0(4) .
O48B Ru1B N50B 84.3(5) .
O47B Ru1B C11B 90.3(4) .
O48B Ru1B C11B 145.6(5) .
N50B Ru1B C11B 127.3(5) .
O47B Ru1B C13B 145.1(5) .
O48B Ru1B C13B 133.7(5) .
N50B Ru1B C13B 87.8(5) .
C11B Ru1B C13B 68.3(4) .
O47B Ru1B C15B 130.7(5) .
O48B Ru1B C15B 94.7(5) .
N50B Ru1B C15B 144.6(5) .
C11B Ru1B C15B 67.7(4) .
C13B Ru1B C15B 67.5(4) .
C11B C10B C15B 120.1(11) .
C12B C11B C10B 121.5(10) .
C12B C11B C17B 117.7(11) .
C10B C11B C17B 120.9(11) .
C12B C11B Ru1B 71.1(5) .
C10B C11B Ru1B 72.4(5) .
C17B C11B Ru1B 128.4(8) .
C11B C12B C13B 119.0(10) .
C14B C13B C12B 118.2(10) .
C14B C13B C18B 122.8(12) .
C12B C13B C18B 119.0(11) .
C14B C13B Ru1B 70.8(7) .
C12B C13B Ru1B 70.1(6) .
C18B C13B Ru1B 128.2(10) .
C13B C14B C15B 123.8(11) .
C14B C15B C10B 117.4(10) .
C14B C15B C16B 123.1(12) .
C10B C15B C16B 119.4(11) .
C14B C15B Ru1B 69.1(7) .
C10B C15B Ru1B 70.3(6) .
C16B C15B Ru1B 129.4(10) .
C45B N40B C41B 115.9(9) .
C45B N40B Ru3B 126.2(9) .
C41B N40B Ru3B 116.9(9) .
C42B C41B N40B 127.3(11) .
C41B C42B C43B 116.5(11) .
C44B C43B C42B 118.8(10) .
C44B C43B C46B 119.7(12) .
C42B C43B C46B 121.5(11) .
O47B C44B C43B 123.5(10) .
O47B C44B C45B 115.1(10) .
C43B C44B C45B 121.0(10) .
O48B C45B N40B 120.6(11) .
O48B C45B C44B 119.0(10) .
N40B C45B C44B 120.4(10) .
N23D C46B C43B 120.6(15) .
C44B O47B Ru1B 112.8(7) .
C45B O48B Ru1B 111.8(7) .
O57B Ru2B O58B 79.1(4) .
O57B Ru2B N60B 84.3(5) .
O58B Ru2B N60B 89.8(5) .
O57B Ru2B C21B 89.9(4) .
O58B Ru2B C21B 142.8(6) .
N60B Ru2B C21B 124.7(6) .
O57B Ru2B C23B 147.0(5) .
O58B Ru2B C23B 133.1(5) .
N60B Ru2B C23B 88.4(5) .
C21B Ru2B C23B 68.2(4) .
O57B Ru2B C25B 127.9(6) .
O58B Ru2B C25B 91.5(6) .
N60B Ru2B C25B 147.3(6) .
C21B Ru2B C25B 67.5(4) .
C23B Ru2B C25B 67.3(4) .
C21B C20B C25B 119.6(11) .
C22B C21B C20B 122.2(10) .
C22B C21B C27B 118.2(12) .
C20B C21B C27B 119.6(12) .
C22B C21B Ru2B 71.4(5) .
C20B C21B Ru2B 72.6(5) .
C27B C21B Ru2B 127.4(7) .
C21B C22B C23B 118.3(11) .
C24B C23B C22B 117.9(11) .
C24B C23B C28B 122.2(12) .
C22B C23B C28B 119.7(12) .
C24B C23B Ru2B 70.9(7) .
C22B C23B Ru2B 70.1(6) .
C28B C23B Ru2B 126.2(9) .
C23B C24B C25B 124.6(12) .
C24B C25B C20B 117.3(11) .
C24B C25B C26B 123.0(13) .
C20B C25B C26B 119.6(12) .
C24B C25B Ru2B 69.2(7) .
C20B C25B Ru2B 70.4(6) .
C26B C25B Ru2B 129.4(10) .
C55B N50B C51B 116.1(9) .
C55B N50B Ru1B 126.5(8) .
C51B N50B Ru1B 117.3(8) .
C52B C51B N50B 126.4(11) .
C51B C52B C53B 117.4(11) .
C54B C53B C52B 118.7(10) .
C54B C53B C56B 119.6(11) .
C52B C53B C56B 121.5(11) .
O57B C54B C53B 123.8(10) .
O57B C54B C55B 115.9(10) .
C53B C54B C55B 120.2(10) .
O58B C55B N50B 120.2(10) .
O58B C55B C54B 118.7(10) .
N50B C55B C54B 121.1(10) .
N33C C56B C53B 121.1(15) 3_656
C54B O57B Ru2B 111.2(7) .
C55B O58B Ru2B 110.9(8) .
O67B Ru3B O68B 78.7(4) .
O67B Ru3B N40B 83.6(5) .
O68B Ru3B N40B 86.4(5) .
O67B Ru3B C31B 90.4(5) .
O68B Ru3B C31B 139.0(6) .
N40B Ru3B C31B 131.9(6) .
O67B Ru3B C33B 143.0(6) .
O68B Ru3B C33B 137.1(6) .
N40B Ru3B C33B 88.9(5) .
C31B Ru3B C33B 68.2(4) .
O67B Ru3B C35B 133.6(6) .
O68B Ru3B C35B 91.4(6) .
N40B Ru3B C35B 141.6(6) .
C31B Ru3B C35B 67.9(4) .
C33B Ru3B C35B 67.2(4) .
C31B C30B C35B 120.6(11) .
C32B C31B C30B 121.2(11) .
C32B C31B C37B 118.7(13) .
C30B C31B C37B 120.1(13) .
C32B C31B Ru3B 71.1(6) .
C30B C31B Ru3B 72.3(5) .
C37B C31B Ru3B 128.5(8) .
C31B C32B C33B 118.7(11) .
C34B C33B C32B 118.8(11) .
C34B C33B C38B 122.0(13) .
C32B C33B C38B 119.1(13) .
C34B C33B Ru3B 71.4(7) .
C32B C33B Ru3B 69.7(6) .
C38B C33B Ru3B 127.9(10) .
C33B C34B C35B 123.4(12) .
C34B C35B C30B 117.4(11) .
C34B C35B C36B 122.9(13) .
C30B C35B C36B 119.6(13) .
C34B C35B Ru3B 69.9(7) .
C30B C35B Ru3B 70.0(6) .
C36B C35B Ru3B 129.5(10) .
C65B N60B C61B 114.7(9) .
C65B N60B Ru2B 127.7(9) .
C61B N60B Ru2B 117.6(9) .
C62B C61B N60B 128.5(11) .
C61B C62B C63B 115.9(11) .
C64B C63B C62B 118.6(10) .
C64B C63B C66B 120.1(12) .
C62B C63B C66B 121.2(12) .
O67B C64B C63B 123.9(10) .
O67B C64B C65B 115.0(10) .
C63B C64B C65B 121.1(10) .
O68B C65B N60B 119.8(11) .
O68B C65B C64B 119.0(10) .
N60B C65B C64B 121.2(10) .
N13C C66B C63B 122(2) .
C64B O67B Ru3B 112.4(7) .
C65B O68B Ru3B 111.9(7) .
C11C N1C C21C 111.4(18) .
C11C N1C C31C 106.8(15) .
C21C N1C C31C 108.0(17) .
N1C C11C C12C 109(2) .
N13C C12C C11C 114(2) .
C66B N13C C12C 117.6(19) .
N1C C21C C22C 111.4(19) .
N23C C22C C21C 113.3(18) .
C56A N23C C22C 116.0(15) .
N1C C31C C32C 108.8(17) .
C31C C32C N33C 111.2(17) .
C56B N33C C32C 117.1(15) 3_656
C11D N1D C21D 110.7(18) .
C11D N1D C31D 114.6(17) .
C21D N1D C31D 110.0(16) .
N1D C11D C12D 107.6(18) .
N13D C12D C11D 103.8(18) .
C46A N13D C12D 129.2(18) .
N1D C21D C22D 111(2) .
C21D C22D N23D 103.0(19) .
C46B N23D C22D 107.6(15) .
N1D C31D C32D 108.7(15) .
N33D C32D C31D 104.1(16) .
C66A N33D C32D 118.0(16) 3_656
Cl1E C1E Cl3E 110.1(8) .
Cl1E C1E Cl2E 110.2(8) .
Cl3E C1E Cl2E 109.4(7) .
Cl1F C1F Cl3F 109.4(9) .
Cl1F C1F Cl2F 109.5(9) .
Cl3F C1F Cl2F 105.3(9) .
Cl1G C1G Cl3G 112.0(8) .
Cl1G C1G Cl2G 112.0(8) .
Cl3G C1G Cl2G 108.8(8) .
Cl1I C1I Cl3I 110.0(8) .
Cl1I C1I Cl2I 110.3(7) .
Cl3I C1I Cl2I 110.1(8) .
Cl1N C1N Cl3N 110.9(9) .
Cl1N C1N Cl2N 110.4(9) .
Cl3N C1N Cl2N 106.8(9) .

loop_
_geom_bond_atom_site_label_1
_geom_bond_atom_site_label_2
_geom_bond_distance
_geom_bond_site_symmetry_2
Ru1A O47A 2.061(8) .
Ru1A O48A 2.065(8) .
Ru1A N50A 2.153(8) .
Ru1A C11A 2.166(8) .
Ru1A C13A 2.171(9) .
Ru1A C15A 2.213(10) .
C10A C11A 1.394(10) .
C10A C15A 1.418(11) .
C11A C12A 1.384(10) .
C11A C17A 1.497(10) .
C12A C13A 1.441(10) .
C13A C14A 1.373(10) .
C13A C18A 1.498(10) .
C14A C15A 1.391(11) .
C15A C16A 1.525(11) .
N40A C45A 1.335(9) .
N40A C41A 1.379(10) .
N40A Ru3A 2.122(8) .
C41A C42A 1.345(10) .
C42A C43A 1.415(10) .
C43A C44A 1.365(10) .
C43A C46A 1.445(10) .
C44A O47A 1.333(9) .
C44A C45A 1.438(10) .
C45A O48A 1.306(9) .
C46A N13D 1.28(2) .
Ru2A O57A 2.061(7) .
Ru2A O58A 2.076(7) .
Ru2A N60A 2.123(7) .
Ru2A C21A 2.163(8) .
Ru2A C23A 2.167(10) .
Ru2A C25A 2.213(10) .
C20A C21A 1.393(11) .
C20A C25A 1.420(12) .
C21A C22A 1.379(11) .
C21A C27A 1.494(11) .
C22A C23A 1.442(11) .
C23A C24A 1.364(11) .
C23A C28A 1.494(11) .
C24A C25A 1.386(12) .
C25A C26A 1.528(11) .
N50A C55A 1.335(10) .
N50A C51A 1.382(11) .
C51A C52A 1.343(11) .
C52A C53A 1.413(11) .
C53A C54A 1.360(11) .
C53A C56A 1.450(11) .
C54A O57A 1.329(9) .
C54A C55A 1.439(11) .
C55A O58A 1.300(10) .
C56A N23C 1.264(17) .
Ru3A O67A 2.078(7) .
Ru3A O68A 2.079(7) .
Ru3A C31A 2.162(9) .
Ru3A C33A 2.165(10) .
Ru3A C35A 2.208(10) .
C30A C31A 1.389(11) .
C30A C35A 1.422(12) .
C31A C32A 1.385(12) .
C31A C37A 1.490(12) .
C32A C33A 1.440(11) .
C33A C34A 1.367(11) .
C33A C38A 1.497(11) .
C34A C35A 1.384(12) .
C35A C36A 1.526(12) .
N60A C65A 1.325(10) .
N60A C61A 1.383(11) .
C61A C62A 1.349(11) .
C62A C63A 1.417(11) .
C63A C64A 1.359(11) .
C63A C66A 1.446(11) .
C64A O67A 1.330(9) .
C64A C65A 1.437(11) .
C65A O68A 1.307(10) .
C66A N33D 1.23(2) 3_656
Ru1B O47B 2.067(7) .
Ru1B O48B 2.072(8) .
Ru1B N50B 2.133(8) .
Ru1B C11B 2.163(8) .
Ru1B C13B 2.168(10) .
Ru1B C15B 2.211(10) .
C10B C11B 1.391(11) .
C10B C15B 1.420(12) .
C11B C12B 1.379(11) .
C11B C17B 1.488(11) .
C12B C13B 1.442(11) .
C13B C14B 1.369(11) .
C13B C18B 1.497(11) .
C14B C15B 1.387(12) .
C15B C16B 1.526(11) .
N40B C45B 1.329(10) .
N40B C41B 1.384(11) .
N40B Ru3B 2.129(7) .
C41B C42B 1.344(11) .
C42B C43B 1.411(11) .
C43B C44B 1.359(11) .
C43B C46B 1.447(11) .
C44B O47B 1.326(10) .
C44B C45B 1.441(11) .
C45B O48B 1.302(10) .
C46B N23D 1.34(2) .
Ru2B O57B 2.072(7) .
Ru2B O58B 2.089(8) .
Ru2B N60B 2.135(8) .
Ru2B C21B 2.159(8) .
Ru2B C23B 2.171(10) .
Ru2B C25B 2.212(11) .
C20B C21B 1.391(11) .
C20B C25B 1.419(12) .
C21B C22B 1.381(12) .
C21B C27B 1.494(11) .
C22B C23B 1.446(12) .
C23B C24B 1.363(11) .
C23B C28B 1.496(12) .
C24B C25B 1.380(12) .
C25B C26B 1.525(12) .
N50B C55B 1.332(10) .
N50B C51B 1.380(11) .
C51B C52B 1.340(11) .
C52B C53B 1.412(11) .
C53B C54B 1.361(11) .
C53B C56B 1.447(11) .
C54B O57B 1.333(10) .
C54B C55B 1.438(11) .
C55B O58B 1.303(10) .
C56B N33C 1.342(19) 3_656
Ru3B O67B 2.075(8) .
Ru3B O68B 2.076(8) .
Ru3B C31B 2.154(9) .
Ru3B C33B 2.172(10) .
Ru3B C35B 2.210(10) .
C30B C31B 1.390(11) .
C30B C35B 1.417(12) .
C31B C32B 1.380(12) .
C31B C37B 1.489(12) .
C32B C33B 1.439(12) .
C33B C34B 1.370(12) .
C33B C38B 1.498(12) .
C34B C35B 1.384(12) .
C35B C36B 1.526(12) .
N60B C65B 1.337(10) .
N60B C61B 1.381(11) .
C61B C62B 1.341(11) .
C62B C63B 1.419(11) .
C63B C64B 1.360(11) .
C63B C66B 1.443(11) .
C64B O67B 1.341(10) .
C64B C65B 1.434(11) .
C65B O68B 1.301(10) .
C66B N13C 1.23(2) .
N1C C11C 1.41(2) .
N1C C21C 1.42(2) .
N1C C31C 1.48(2) .
C11C C12C 1.60(3) .
C12C N13C 1.50(3) .
C21C C22C 1.52(2) .
C22C N23C 1.44(2) .
C31C C32C 1.50(2) .
C32C N33C 1.50(2) .
N33C C56B 1.342(19) 3_656
N1D C11D 1.42(2) .
N1D C21D 1.46(2) .
N1D C31D 1.51(2) .
C11D C12D 1.61(3) .
C12D N13D 1.45(2) .
C21D C22D 1.54(3) .
C22D N23D 1.54(2) .
C31D C32D 1.67(2) .
C32D N33D 1.50(2) .
N33D C66A 1.23(2) 3_656
C1E Cl1E 1.718(10) .
C1E Cl3E 1.734(10) .
C1E Cl2E 1.748(10) .
C1F Cl1F 1.724(11) .
C1F Cl3F 1.746(11) .
C1F Cl2F 1.755(11) .
C1G Cl1G 1.706(11) .
C1G Cl3G 1.733(11) .
C1G Cl2G 1.741(10) .
C1I Cl1I 1.717(11) .
C1I Cl3I 1.747(11) .
C1I Cl2I 1.754(10) .
C1N Cl1N 1.707(11) .
C1N Cl3N 1.746(11) .
C1N Cl2N 1.746(11) .

loop_
_platon_squeeze_void_nr
_platon_squeeze_void_average_x
_platon_squeeze_void_average_y
_platon_squeeze_void_average_z
_platon_squeeze_void_volume
_platon_squeeze_void_count_electrons
1 -0.016 0.015 0.239 20382.1 764.7
2 0.055 0.038 0.045 13.2 2.4
3 0.055 0.962 0.545 13.2 2.5
4 0.219 0.091 0.041 12.3 6.0
5 0.219 0.909 0.541 12.3 5.8
6 0.281 0.091 0.541 12.3 5.9
7 0.281 0.909 0.041 12.3 6.9
8 0.445 0.038 0.545 13.2 2.5
9 0.445 0.962 0.045 13.2 3.5
10 0.555 0.038 0.955 13.2 1.5
11 0.555 0.962 0.455 13.2 2.7
12 0.719 0.091 0.959 12.3 6.7
13 0.719 0.909 0.459 12.3 7.2
14 0.781 0.091 0.459 12.3 7.7
15 0.781 0.909 0.959 12.3 7.1
16 0.945 0.038 0.455 13.2 2.5
17 0.945 0.962 0.955 13.2 2.5
